data_7237421
loop_
_publ_author_name
'Witkowska, Ewelina'
'Wiosna-Salyga, Gabriela'
'Glowacki, Ireneusz'
'Orwat, Bartosz'
'Oh, Myong-joon'
'Kownacki, Ireneusz'
'Kubicki, Maciej'
'Gierczyk, Blazej'
'Dutkiewicz, Michal'
'Cieszko, Pawel'
'Luszczynska, Beata'
'Ulanski, Jacek'
'Grzelak, Izabela'
'Hoffmann, Marcin'
'Ledwon, Przemyslaw'
'Lapkowski, Mieczyslaw'

_publ_section_title
;
 Effect of fluorine substitution of the \b-ketoiminate ancillary ligand on
 photophysical properties and electroluminescence ability of new
 iridium(iii) complexes
;
_journal_issue 32
_journal_name_full 'Journal of Materials Chemistry C'
_journal_page_first 8688
_journal_paper_doi 10.1039/C8TC02890G
_journal_volume 6
_journal_year 2018
_chemical_formula_moiety 'C38 H27 F3 Ir N3 O, 0.5(C H4 O)'
_chemical_formula_sum 'C38.5 H29 F3 Ir N3 O1.5'
_chemical_formula_weight 806.85
_space_group_crystal_system monoclinic
_space_group_IT_number 15
_space_group_name_Hall '-C 2yc'
_space_group_name_H-M_alt 'C 1 2/c 1'
_atom_sites_solution_hydrogens geom
_audit_creation_method SHELXL-2014/7
_audit_update_record
;
2018-01-05 deposited with the CCDC.
2018-07-11 downloaded from the CCDC.
;
_cell_angle_alpha 90
_cell_angle_beta 117.344(5)
_cell_angle_gamma 90
_cell_formula_units_Z 8
_cell_length_a 27.6629(10)
_cell_length_b 9.1355(2)
_cell_length_c 29.0965(11)
_cell_measurement_reflns_used 6785
_cell_measurement_temperature 100(1)
_cell_measurement_theta_max 26.7940
_cell_measurement_theta_min 3.6000
_cell_volume 6531.5(5)
_computing_cell_refinement 'CrysAlisPro 1.171.38.46 (Rigaku OD, 2015)'
_computing_data_collection 'CrysAlisPro 1.171.38.46 (Rigaku OD, 2015)'
_computing_data_reduction 'CrysAlisPro 1.171.38.46 (Rigaku OD, 2015)'
_computing_molecular_graphics 'Mercury (Macrae et al., 2008)'
_computing_publication_material 'SHELXL-2014/7 (Sheldrick, 2014)'
_computing_structure_refinement 'SHELXL-2014/7 (Sheldrick, 2014)'
_computing_structure_solution 'SHELXT (Sheldrick, 2014)'
_diffrn_ambient_environment N~2~
_diffrn_ambient_temperature 100(1)
_diffrn_detector 'CCD plate'
_diffrn_detector_area_resol_mean 16.2413
_diffrn_detector_type Eos
_diffrn_measured_fraction_theta_full 0.997
_diffrn_measured_fraction_theta_max 0.916
_diffrn_measurement_device 'four-circle diffractometer'
_diffrn_measurement_device_type 'Xcalibur, Eos'
_diffrn_radiation_monochromator graphite
_diffrn_radiation_probe x-ray
_diffrn_radiation_type 'Mo K\a'
_diffrn_radiation_wavelength 0.71073
_diffrn_reflns_av_R_equivalents 0.0221
_diffrn_reflns_av_unetI/netI 0.0319
_diffrn_reflns_Laue_measured_fraction_full 0.997
_diffrn_reflns_Laue_measured_fraction_max 0.916
_diffrn_reflns_limit_h_max 34
_diffrn_reflns_limit_h_min -29
_diffrn_reflns_limit_k_max 11
_diffrn_reflns_limit_k_min -9
_diffrn_reflns_limit_l_max 36
_diffrn_reflns_limit_l_min -36
_diffrn_reflns_number 14409
_diffrn_reflns_point_group_measured_fraction_full 0.997
_diffrn_reflns_point_group_measured_fraction_max 0.916
_diffrn_reflns_theta_full 25.000
_diffrn_reflns_theta_max 27.010
_diffrn_reflns_theta_min 3.057
_diffrn_source 'fine-focus sealed X-ray tube'
_diffrn_source_type 'Enhance (Mo) X-ray Source'
_exptl_absorpt_coefficient_mu 4.143
_exptl_absorpt_correction_T_max 1.00000
_exptl_absorpt_correction_T_min 0.87317
_exptl_absorpt_correction_type multi-scan
_exptl_absorpt_process_details
;
CrysAlisPro 1.171.38.46 (Rigaku Oxford Diffraction, 2015)
Empirical absorption correction using spherical harmonics,
 implemented in SCALE3 ABSPACK scaling algorithm.
;
_exptl_crystal_colour yellow
_exptl_crystal_density_diffrn 1.641
_exptl_crystal_description needle
_exptl_crystal_F_000 3176
_exptl_crystal_size_max 0.3
_exptl_crystal_size_mid 0.1
_exptl_crystal_size_min 0.08
_refine_diff_density_max 1.164
_refine_diff_density_min -0.845
_refine_diff_density_rms 0.120
_refine_ls_extinction_method none
_refine_ls_goodness_of_fit_ref 1.070
_refine_ls_hydrogen_treatment constr
_refine_ls_matrix_type full
_refine_ls_number_parameters 473
_refine_ls_number_reflns 6545
_refine_ls_number_restraints 204
_refine_ls_restrained_S_all 1.113
_refine_ls_R_factor_all 0.0411
_refine_ls_R_factor_gt 0.0346
_refine_ls_shift/su_max 0.001
_refine_ls_shift/su_mean 0.000
_refine_ls_structure_factor_coef Fsqd
_refine_ls_weighting_details 'w=1/[\s^2^(Fo^2^)+(0.0707P)^2^+3.6054P] where P=(Fo^2^+2Fc^2^)/3'
_refine_ls_weighting_scheme calc
_refine_ls_wR_factor_gt 0.0998
_refine_ls_wR_factor_ref 0.1047
_reflns_Friedel_coverage 0.000
_reflns_number_gt 5874
_reflns_number_total 6545
_reflns_threshold_expression 'I > 2\s(I)'
_cod_data_source_file c8tc02890g2.cif
_cod_data_source_block 3
_cod_original_sg_symbol_H-M 'C 2/c'
_cod_original_formula_sum 'C38.50 H29 F3 Ir N3 O1.50'
_cod_database_code 7237421
_shelx_shelxl_version_number 2014/7
_shelx_space_group_comment
;
The symmetry employed for this shelxl refinement is uniquely defined
by the following loop, which should always be used as a source of
symmetry information in preference to the above space-group names.
They are only intended as comments.
;

loop_
_space_group_symop_operation_xyz
'x, y, z'
'-x, y, -z+1/2'
'x+1/2, y+1/2, z'
'-x+1/2, y+1/2, -z+1/2'
'-x, -y, -z'
'x, -y, z-1/2'
'-x+1/2, -y+1/2, -z'
'x+1/2, -y+1/2, z-1/2'

loop_
_atom_site_label
_atom_site_type_symbol
_atom_site_fract_x
_atom_site_fract_y
_atom_site_fract_z
_atom_site_U_iso_or_equiv
_atom_site_adp_type
_atom_site_occupancy
_atom_site_site_symmetry_order
_atom_site_calc_flag
_atom_site_refinement_flags_posn
_atom_site_refinement_flags_adp
_atom_site_refinement_flags_occupancy
_atom_site_disorder_assembly
_atom_site_disorder_group
Ir1 Ir 0.32923(2) 0.57618(2) 0.42425(2) 0.02002(9) Uani 1 1 d . . . . .
C1 C 0.43500(18) 0.6999(6) 0.43174(18) 0.0268(10) Uani 1 1 d . U . . .
C2 C 0.4300(2) 0.8364(7) 0.4095(2) 0.0433(14) Uani 1 1 d . U . . .
H2 H 0.4146 0.9160 0.4193 0.052 Uiso 1 1 calc R U . . .
C3 C 0.4485(3) 0.8550(10) 0.3715(3) 0.0623(18) Uani 1 1 d . U . . .
H3 H 0.4453 0.9479 0.3557 0.075 Uiso 1 1 calc R U . . .
C4 C 0.4704(3) 0.7416(11) 0.3579(3) 0.0690(19) Uani 1 1 d . U . . .
C41 C 0.49392(19) 0.7563(6) 0.3178(2) 0.085(3) Uani 0.654(8) 1 d D U P A 1
F41A F 0.5185(3) 0.8882(6) 0.3257(3) 0.084(3) Uani 0.654(8) 1 d D U P A 1
F41B F 0.5296(2) 0.6496(6) 0.3224(2) 0.076(2) Uani 0.654(8) 1 d D U P A 1
F41C F 0.4509(2) 0.7520(11) 0.2702(3) 0.121(4) Uani 0.654(8) 1 d D U P A 1
C41A C 0.4789(5) 0.8030(13) 0.3098(4) 0.100(6) Uani 0.346(8) 1 d D U P A 2
F41D F 0.4653(8) 0.6822(12) 0.2797(7) 0.113(6) Uani 0.346(8) 1 d D U P A 2
F41E F 0.5322(4) 0.833(2) 0.3272(9) 0.140(8) Uani 0.346(8) 1 d D U P A 2
F41F F 0.4486(5) 0.9178(12) 0.2826(6) 0.095(5) Uani 0.346(8) 1 d D U P A 2
C5 C 0.4761(3) 0.6106(10) 0.3800(3) 0.0610(17) Uani 1 1 d . U . . .
H5 H 0.4921 0.5328 0.3700 0.073 Uiso 1 1 calc R U . . .
C6 C 0.4592(2) 0.5867(7) 0.4171(2) 0.0419(14) Uani 1 1 d . U . . .
H6 H 0.4639 0.4931 0.4329 0.050 Uiso 1 1 calc R U . . .
N7 N 0.41036(15) 0.6696(4) 0.46449(14) 0.0196(8) Uani 1 1 d . . . . .
C8 C 0.43156(19) 0.7274(5) 0.51111(18) 0.0237(10) Uani 1 1 d . . . . .
C81 C 0.4877(2) 0.7987(6) 0.5344(2) 0.0314(11) Uani 1 1 d . . . . .
H81A H 0.5092 0.7554 0.5189 0.047 Uiso 1 1 calc R U . . .
H81B H 0.5061 0.7824 0.5719 0.047 Uiso 1 1 calc R U . . .
H81C H 0.4837 0.9041 0.5273 0.047 Uiso 1 1 calc R U . . .
C9 C 0.4044(2) 0.7315(5) 0.54215(19) 0.0275(10) Uani 1 1 d . . . . .
H9 H 0.4268 0.7510 0.5778 0.033 Uiso 1 1 calc R U . . .
C10 C 0.3499(2) 0.7113(5) 0.52774(19) 0.0253(10) Uani 1 1 d . . . . .
O10 O 0.31341(13) 0.6712(3) 0.48338(13) 0.0251(7) Uani 1 1 d . . . . .
C11 C 0.3297(2) 0.7473(5) 0.5664(2) 0.0315(12) Uani 1 1 d . . . . .
H11A H 0.2920 0.7818 0.5482 0.047 Uiso 1 1 calc R U . . .
H11B H 0.3525 0.8240 0.5899 0.047 Uiso 1 1 calc R U . . .
H11C H 0.3313 0.6595 0.5865 0.047 Uiso 1 1 calc R U . . .
N12 N 0.34689(16) 0.3850(4) 0.46556(15) 0.0207(8) Uani 1 1 d . . . . .
C13 C 0.3948(2) 0.3375(5) 0.50071(19) 0.0283(11) Uani 1 1 d . . . . .
H13 H 0.4258 0.3971 0.5090 0.034 Uiso 1 1 calc R U . . .
C14 C 0.4018(2) 0.2030(6) 0.5263(2) 0.0343(12) Uani 1 1 d . . . . .
H14 H 0.4371 0.1709 0.5504 0.041 Uiso 1 1 calc R U . . .
C15 C 0.3570(2) 0.1185(6) 0.5161(2) 0.0345(12) Uani 1 1 d . . . . .
H15 H 0.3611 0.0278 0.5335 0.041 Uiso 1 1 calc R U . . .
C16 C 0.3055(2) 0.1655(5) 0.4802(2) 0.0313(12) Uani 1 1 d . . . . .
C17 C 0.2555(3) 0.0906(5) 0.4675(3) 0.0394(14) Uani 1 1 d . . . . .
H17 H 0.2562 0.0021 0.4850 0.047 Uiso 1 1 calc R U . . .
C18 C 0.2077(2) 0.1429(6) 0.4315(2) 0.0400(14) Uani 1 1 d . . . . .
H18 H 0.1755 0.0894 0.4240 0.048 Uiso 1 1 calc R U . . .
C19 C 0.2032(2) 0.2788(6) 0.4034(2) 0.0328(12) Uani 1 1 d . . . . .
C20 C 0.1546(2) 0.3382(6) 0.3650(2) 0.0393(13) Uani 1 1 d . . . . .
H20 H 0.1211 0.2889 0.3554 0.047 Uiso 1 1 calc R U . . .
C21 C 0.1553(2) 0.4661(7) 0.3414(2) 0.0361(13) Uani 1 1 d . . . . .
H21 H 0.1222 0.5042 0.3152 0.043 Uiso 1 1 calc R U . . .
C22 C 0.2043(2) 0.5442(6) 0.3550(2) 0.0276(11) Uani 1 1 d . . . . .
H22 H 0.2033 0.6339 0.3381 0.033 Uiso 1 1 calc R U . . .
C23 C 0.25365(19) 0.4916(5) 0.39257(18) 0.0232(10) Uani 1 1 d . . . . .
C24 C 0.2521(2) 0.3550(5) 0.41643(18) 0.0261(10) Uani 1 1 d . . . . .
C25 C 0.3020(2) 0.2999(5) 0.45471(18) 0.0241(10) Uani 1 1 d . . . . .
N26 N 0.30711(15) 0.7569(4) 0.37823(15) 0.0243(8) Uani 1 1 d . . . . .
C27 C 0.2915(2) 0.8859(5) 0.3874(2) 0.0285(11) Uani 1 1 d . . . . .
H27 H 0.2869 0.8972 0.4176 0.034 Uiso 1 1 calc R U . . .
C28 C 0.2816(2) 1.0040(6) 0.3553(2) 0.0365(12) Uani 1 1 d . . . . .
H28 H 0.2713 1.0951 0.3638 0.044 Uiso 1 1 calc R U . . .
C29 C 0.2868(2) 0.9904(6) 0.3102(2) 0.0375(13) Uani 1 1 d . . . . .
H29 H 0.2803 1.0720 0.2879 0.045 Uiso 1 1 calc R U . . .
C30 C 0.30159(19) 0.8548(6) 0.29807(19) 0.0291(11) Uani 1 1 d . . . . .
C31 C 0.3097(2) 0.8249(7) 0.2540(2) 0.0378(13) Uani 1 1 d . . . . .
H31 H 0.3029 0.9001 0.2292 0.045 Uiso 1 1 calc R U . . .
C32 C 0.3269(2) 0.6917(6) 0.24651(19) 0.0352(12) Uani 1 1 d . . . . .
H32 H 0.3319 0.6765 0.2167 0.042 Uiso 1 1 calc R U . . .
C33 C 0.3376(2) 0.5735(5) 0.2823(2) 0.0302(12) Uani 1 1 d . . . . .
C34 C 0.3548(2) 0.4343(6) 0.2770(2) 0.0352(13) Uani 1 1 d . . . . .
H34 H 0.3611 0.4125 0.2483 0.042 Uiso 1 1 calc R U . . .
C35 C 0.3629(2) 0.3278(6) 0.3135(2) 0.0351(12) Uani 1 1 d . . . . .
H35 H 0.3734 0.2324 0.3086 0.042 Uiso 1 1 calc R U . . .
C36 C 0.3560(2) 0.3563(5) 0.3575(2) 0.0282(11) Uani 1 1 d . . . . .
H36 H 0.3627 0.2804 0.3820 0.034 Uiso 1 1 calc R U . . .
C37 C 0.33959(17) 0.4938(5) 0.36600(17) 0.0204(9) Uani 1 1 d . . . . .
C38 C 0.32924(19) 0.5989(5) 0.32602(19) 0.0238(10) Uani 1 1 d . . . . .
C39 C 0.31146(18) 0.7400(5) 0.33299(18) 0.0239(10) Uani 1 1 d . . . . .
C1A C 0.5513(7) 0.301(2) 0.3022(6) 0.076(5) Uani 0.5 1 d . . P . .
H1A1 H 0.5587 0.3954 0.3201 0.115 Uiso 0.5 1 calc R U P . .
H1A2 H 0.5485 0.3143 0.2676 0.115 Uiso 0.5 1 calc R U P . .
H1A3 H 0.5810 0.2327 0.3220 0.115 Uiso 0.5 1 calc R U P . .
O1A O 0.5002(8) 0.2415(14) 0.2975(5) 0.128(7) Uani 0.5 1 d . . P . .
H1A H 0.4942 0.1598 0.2827 0.153 Uiso 0.5 1 calc R U P . .

loop_
_atom_site_aniso_label
_atom_site_aniso_U_11
_atom_site_aniso_U_22
_atom_site_aniso_U_33
_atom_site_aniso_U_23
_atom_site_aniso_U_13
_atom_site_aniso_U_12
Ir1 0.02047(12) 0.02175(12) 0.02082(12) -0.00100(7) 0.01204(9) -0.00090(7)
C1 0.017(2) 0.043(3) 0.019(2) -0.0029(19) 0.0064(18) -0.0058(19)
C2 0.025(3) 0.061(3) 0.039(3) 0.018(3) 0.010(2) -0.007(2)
C3 0.033(3) 0.098(4) 0.045(3) 0.026(3) 0.008(3) -0.019(3)
C4 0.037(3) 0.124(5) 0.045(3) -0.005(3) 0.018(3) -0.023(3)
C41 0.061(6) 0.131(7) 0.067(6) 0.001(5) 0.035(5) -0.009(5)
F41A 0.078(5) 0.116(5) 0.099(5) 0.052(4) 0.078(4) 0.023(4)
F41B 0.075(4) 0.104(5) 0.085(4) -0.021(4) 0.067(4) -0.024(3)
F41C 0.097(5) 0.230(9) 0.058(4) 0.014(5) 0.054(4) 0.004(6)
C41A 0.101(9) 0.131(9) 0.085(8) 0.012(6) 0.056(6) 0.001(6)
F41D 0.127(10) 0.134(9) 0.094(8) 0.018(6) 0.066(7) 0.027(6)
F41E 0.127(9) 0.170(12) 0.148(11) 0.014(8) 0.085(7) -0.008(7)
F41F 0.086(8) 0.135(8) 0.082(8) 0.030(6) 0.054(6) -0.016(5)
C5 0.030(3) 0.111(5) 0.047(3) -0.026(3) 0.022(3) -0.018(3)
C6 0.024(3) 0.064(4) 0.039(3) -0.019(2) 0.015(2) -0.008(2)
N7 0.0195(19) 0.0202(18) 0.0200(19) 0.0034(15) 0.0100(16) 0.0004(15)
C8 0.027(2) 0.019(2) 0.025(2) 0.0060(19) 0.012(2) 0.0045(19)
C81 0.028(3) 0.035(3) 0.033(3) -0.003(2) 0.014(2) -0.003(2)
C9 0.029(3) 0.029(2) 0.025(2) -0.004(2) 0.012(2) -0.004(2)
C10 0.036(3) 0.017(2) 0.030(3) -0.0005(19) 0.021(2) -0.004(2)
O10 0.0258(18) 0.0258(17) 0.0295(18) -0.0063(14) 0.0179(16) -0.0023(14)
C11 0.040(3) 0.031(3) 0.032(3) -0.008(2) 0.023(2) -0.013(2)
N12 0.025(2) 0.0176(18) 0.027(2) -0.0031(16) 0.0183(18) -0.0006(16)
C13 0.032(3) 0.024(2) 0.027(3) 0.000(2) 0.012(2) -0.002(2)
C14 0.037(3) 0.030(3) 0.034(3) 0.008(2) 0.015(2) 0.004(2)
C15 0.055(4) 0.023(2) 0.033(3) -0.002(2) 0.027(3) -0.004(3)
C16 0.042(3) 0.025(2) 0.039(3) -0.005(2) 0.028(3) -0.009(2)
C17 0.053(4) 0.025(3) 0.056(4) -0.007(2) 0.039(3) -0.012(2)
C18 0.046(3) 0.029(3) 0.064(4) -0.020(3) 0.041(3) -0.019(3)
C19 0.032(3) 0.037(3) 0.037(3) -0.015(2) 0.022(2) -0.009(2)
C20 0.031(3) 0.047(3) 0.048(3) -0.020(3) 0.025(3) -0.013(3)
C21 0.021(3) 0.056(3) 0.030(3) -0.014(3) 0.012(2) 0.003(2)
C22 0.025(3) 0.035(3) 0.026(3) -0.008(2) 0.014(2) -0.002(2)
C23 0.027(3) 0.024(2) 0.026(2) -0.0077(19) 0.019(2) -0.002(2)
C24 0.029(3) 0.028(3) 0.027(3) -0.010(2) 0.019(2) -0.006(2)
C25 0.027(2) 0.024(2) 0.026(2) -0.0071(19) 0.016(2) -0.0008(19)
N26 0.0173(19) 0.028(2) 0.027(2) -0.0015(17) 0.0098(17) 0.0015(16)
C27 0.024(3) 0.029(2) 0.031(3) -0.004(2) 0.011(2) 0.003(2)
C28 0.033(3) 0.029(3) 0.040(3) 0.007(2) 0.010(3) 0.006(2)
C29 0.023(3) 0.036(3) 0.043(3) 0.012(3) 0.006(2) 0.002(2)
C30 0.019(2) 0.038(3) 0.024(2) 0.004(2) 0.004(2) -0.005(2)
C31 0.031(3) 0.051(3) 0.026(3) 0.013(2) 0.008(2) -0.005(3)
C32 0.029(3) 0.056(4) 0.020(2) 0.002(2) 0.011(2) -0.010(3)
C33 0.023(3) 0.047(3) 0.024(3) -0.003(2) 0.014(2) -0.007(2)
C34 0.037(3) 0.047(3) 0.030(3) -0.010(2) 0.022(3) -0.007(2)
C35 0.034(3) 0.036(3) 0.040(3) -0.012(2) 0.021(3) -0.004(2)
C36 0.027(3) 0.028(3) 0.030(3) -0.005(2) 0.014(2) -0.004(2)
C37 0.014(2) 0.026(2) 0.021(2) -0.0031(19) 0.0079(19) -0.0054(18)
C38 0.017(2) 0.036(3) 0.018(2) -0.006(2) 0.0076(19) -0.0073(19)
C39 0.015(2) 0.031(3) 0.021(2) -0.0006(19) 0.0041(19) -0.0025(19)
C1A 0.075(11) 0.099(13) 0.032(7) 0.007(8) 0.005(8) 0.041(10)
O1A 0.25(2) 0.082(9) 0.092(10) 0.038(8) 0.110(13) 0.078(12)

loop_
_atom_type_symbol
_atom_type_description
_atom_type_scat_dispersion_real
_atom_type_scat_dispersion_imag
_atom_type_scat_source
C C 0.0033 0.0016 'International Tables Vol C Tables 4.2.6.8 and 6.1.1.4'
H H 0.0000 0.0000 'International Tables Vol C Tables 4.2.6.8 and 6.1.1.4'
F F 0.0171 0.0103 'International Tables Vol C Tables 4.2.6.8 and 6.1.1.4'
Ir Ir -1.4442 7.9887 'International Tables Vol C Tables 4.2.6.8 and 6.1.1.4'
N N 0.0061 0.0033 'International Tables Vol C Tables 4.2.6.8 and 6.1.1.4'
O O 0.0106 0.0060 'International Tables Vol C Tables 4.2.6.8 and 6.1.1.4'

loop_
_geom_angle_atom_site_label_1
_geom_angle_atom_site_label_2
_geom_angle_atom_site_label_3
_geom_angle
C37 Ir1 C23 89.46(17)
C37 Ir1 N26 82.17(17)
C23 Ir1 N26 94.29(18)
C37 Ir1 N12 95.07(16)
C23 Ir1 N12 81.90(18)
N26 Ir1 N12 175.34(15)
C37 Ir1 O10 176.37(15)
C23 Ir1 O10 88.34(15)
N26 Ir1 O10 95.12(14)
N12 Ir1 O10 87.48(13)
C37 Ir1 N7 95.17(15)
C23 Ir1 N7 175.18(15)
N26 Ir1 N7 87.71(14)
N12 Ir1 N7 96.30(14)
O10 Ir1 N7 87.11(13)
C2 C1 C6 118.9(5)
C2 C1 N7 120.7(5)
C6 C1 N7 120.0(5)
C1 C2 C3 118.5(6)
C1 C2 H2 120.8
C3 C2 H2 120.8
C4 C3 C2 120.3(7)
C4 C3 H3 119.8
C2 C3 H3 119.8
C5 C4 C3 121.4(7)
C5 C4 C41 115.6(7)
C3 C4 C41 122.9(7)
C5 C4 C41A 133.8(8)
C3 C4 C41A 104.5(8)
F41C C41 F41B 109.84(17)
F41C C41 F41A 109.77(18)
F41B C41 F41A 109.85(18)
F41C C41 C4 106.7(5)
F41B C41 C4 113.3(5)
F41A C41 C4 107.3(5)
F41E C41A F41F 109.86(18)
F41E C41A F41D 109.89(18)
F41F C41A F41D 109.99(18)
F41E C41A C4 108.2(11)
F41F C41A C4 118.5(10)
F41D C41A C4 99.8(11)
C4 C5 C6 120.7(7)
C4 C5 H5 119.6
C6 C5 H5 119.6
C5 C6 C1 120.2(6)
C5 C6 H6 119.9
C1 C6 H6 119.9
C8 N7 C1 119.1(4)
C8 N7 Ir1 125.0(3)
C1 N7 Ir1 114.0(3)
N7 C8 C9 123.5(4)
N7 C8 C81 120.7(4)
C9 C8 C81 115.8(4)
C8 C81 H81A 109.5
C8 C81 H81B 109.5
H81A C81 H81B 109.5
C8 C81 H81C 109.5
H81A C81 H81C 109.5
H81B C81 H81C 109.5
C10 C9 C8 128.9(5)
C10 C9 H9 115.5
C8 C9 H9 115.5
O10 C10 C9 126.4(4)
O10 C10 C11 115.2(4)
C9 C10 C11 118.2(4)
C10 O10 Ir1 124.8(3)
C10 C11 H11A 109.5
C10 C11 H11B 109.5
H11A C11 H11B 109.5
C10 C11 H11C 109.5
H11A C11 H11C 109.5
H11B C11 H11C 109.5
C13 N12 C25 118.1(4)
C13 N12 Ir1 128.2(3)
C25 N12 Ir1 113.6(3)
N12 C13 C14 122.9(5)
N12 C13 H13 118.5
C14 C13 H13 118.5
C15 C14 C13 119.1(5)
C15 C14 H14 120.4
C13 C14 H14 120.4
C14 C15 C16 120.0(5)
C14 C15 H15 120.0
C16 C15 H15 120.0
C15 C16 C25 117.4(5)
C15 C16 C17 125.5(5)
C25 C16 C17 117.1(5)
C18 C17 C16 121.2(5)
C18 C17 H17 119.4
C16 C17 H17 119.4
C17 C18 C19 122.8(5)
C17 C18 H18 118.6
C19 C18 H18 118.6
C20 C19 C24 118.2(5)
C20 C19 C18 125.4(5)
C24 C19 C18 116.3(5)
C21 C20 C19 120.2(5)
C21 C20 H20 119.9
C19 C20 H20 119.9
C20 C21 C22 121.7(5)
C20 C21 H21 119.1
C22 C21 H21 119.1
C23 C22 C21 121.0(5)
C23 C22 H22 119.5
C21 C22 H22 119.5
C22 C23 C24 116.3(4)
C22 C23 Ir1 132.0(4)
C24 C23 Ir1 111.6(3)
C19 C24 C25 120.5(5)
C19 C24 C23 122.5(5)
C25 C24 C23 117.1(4)
N12 C25 C24 115.7(4)
N12 C25 C16 122.3(5)
C24 C25 C16 122.0(4)
C27 N26 C39 118.0(4)
C27 N26 Ir1 128.1(3)
C39 N26 Ir1 113.8(3)
N26 C27 C28 123.1(5)
N26 C27 H27 118.5
C28 C27 H27 118.5
C27 C28 C29 119.9(5)
C27 C28 H28 120.0
C29 C28 H28 120.0
C28 C29 C30 119.1(5)
C28 C29 H29 120.5
C30 C29 H29 120.5
C39 C30 C29 117.6(5)
C39 C30 C31 116.8(5)
C29 C30 C31 125.5(5)
C32 C31 C30 121.7(5)
C32 C31 H31 119.1
C30 C31 H31 119.1
C31 C32 C33 121.9(5)
C31 C32 H32 119.0
C33 C32 H32 119.0
C34 C33 C38 117.1(5)
C34 C33 C32 125.1(5)
C38 C33 C32 117.7(5)
C35 C34 C33 120.1(5)
C35 C34 H34 120.0
C33 C34 H34 120.0
C34 C35 C36 122.0(5)
C34 C35 H35 119.0
C36 C35 H35 119.0
C37 C36 C35 121.3(5)
C37 C36 H36 119.3
C35 C36 H36 119.3
C36 C37 C38 114.8(4)
C36 C37 Ir1 132.6(4)
C38 C37 Ir1 112.6(3)
C33 C38 C39 119.1(5)
C33 C38 C37 124.5(5)
C39 C38 C37 116.3(4)
N26 C39 C30 122.3(4)
N26 C39 C38 115.0(4)
C30 C39 C38 122.7(5)
O1A C1A H1A1 109.5
O1A C1A H1A2 109.5
H1A1 C1A H1A2 109.5
O1A C1A H1A3 109.5
H1A1 C1A H1A3 109.5
H1A2 C1A H1A3 109.5
C1A O1A H1A 109.5

loop_
_geom_bond_atom_site_label_1
_geom_bond_atom_site_label_2
_geom_bond_distance
Ir1 C37 1.992(4)
Ir1 C23 2.012(5)
Ir1 N26 2.035(4)
Ir1 N12 2.048(4)
Ir1 O10 2.144(3)
Ir1 N7 2.173(4)
C1 C2 1.382(7)
C1 C6 1.399(7)
C1 N7 1.430(5)
C2 C3 1.425(8)
C2 H2 0.9500
C3 C4 1.348(11)
C3 H3 0.9500
C4 C5 1.332(11)
C4 C41 1.582(8)
C4 C41A 1.623(14)
C41 F41C 1.3499(10)
C41 F41B 1.3500(10)
C41 F41A 1.3503(10)
C41A F41E 1.3498(11)
C41A F41F 1.3499(10)
C41A F41D 1.3501(10)
C5 C6 1.380(9)
C5 H5 0.9500
C6 H6 0.9500
N7 C8 1.316(6)
C8 C9 1.416(6)
C8 C81 1.525(7)
C81 H81A 0.9800
C81 H81B 0.9800
C81 H81C 0.9800
C9 C10 1.379(7)
C9 H9 0.9500
C10 O10 1.274(6)
C10 C11 1.507(6)
C11 H11A 0.9800
C11 H11B 0.9800
C11 H11C 0.9800
N12 C13 1.321(6)
N12 C25 1.374(6)
C13 C14 1.404(7)
C13 H13 0.9500
C14 C15 1.371(8)
C14 H14 0.9500
C15 C16 1.393(8)
C15 H15 0.9500
C16 C25 1.414(7)
C16 C17 1.431(7)
C17 C18 1.342(9)
C17 H17 0.9500
C18 C19 1.460(8)
C18 H18 0.9500
C19 C20 1.404(8)
C19 C24 1.409(7)
C20 C21 1.360(9)
C20 H20 0.9500
C21 C22 1.417(7)
C21 H21 0.9500
C22 C23 1.385(7)
C22 H22 0.9500
C23 C24 1.439(7)
C24 C25 1.410(7)
N26 C27 1.324(6)
N26 C39 1.384(6)
C27 C28 1.370(7)
C27 H27 0.9500
C28 C29 1.388(8)
C28 H28 0.9500
C29 C30 1.399(8)
C29 H29 0.9500
C30 C39 1.398(7)
C30 C31 1.426(7)
C31 C32 1.360(8)
C31 H31 0.9500
C32 C33 1.433(7)
C32 H32 0.9500
C33 C34 1.391(7)
C33 C38 1.413(7)
C34 C35 1.380(8)
C34 H34 0.9500
C35 C36 1.403(7)
C35 H35 0.9500
C36 C37 1.396(7)
C36 H36 0.9500
C37 C38 1.432(7)
C38 C39 1.426(7)
C1A O1A 1.46(2)
C1A H1A1 0.9800
C1A H1A2 0.9800
C1A H1A3 0.9800
O1A H1A 0.8400

loop_
_geom_torsion_atom_site_label_1
_geom_torsion_atom_site_label_2
_geom_torsion_atom_site_label_3
_geom_torsion_atom_site_label_4
_geom_torsion
C6 C1 C2 C3 1.6(8)
N7 C1 C2 C3 -171.1(5)
C1 C2 C3 C4 -0.2(9)
C2 C3 C4 C5 -1.1(11)
C2 C3 C4 C41 -177.3(5)
C2 C3 C4 C41A 173.4(6)
C5 C4 C41 F41C 103.2(6)
C3 C4 C41 F41C -80.3(7)
C5 C4 C41 F41B -17.8(8)
C3 C4 C41 F41B 158.7(6)
C5 C4 C41 F41A -139.2(6)
C3 C4 C41 F41A 37.3(8)
C5 C4 C41A F41E -83.0(11)
C3 C4 C41A F41E 103.6(9)
C5 C4 C41A F41F 151.1(10)
C3 C4 C41A F41F -22.3(11)
C5 C4 C41A F41D 31.9(11)
C3 C4 C41A F41D -141.6(8)
C3 C4 C5 C6 0.8(11)
C41 C4 C5 C6 177.3(5)
C41A C4 C5 C6 -171.8(8)
C4 C5 C6 C1 0.7(9)
C2 C1 C6 C5 -1.9(8)
N7 C1 C6 C5 170.9(5)
C2 C1 N7 C8 -72.5(6)
C6 C1 N7 C8 114.8(5)
C2 C1 N7 Ir1 92.7(5)
C6 C1 N7 Ir1 -79.9(5)
C1 N7 C8 C9 165.7(4)
Ir1 N7 C8 C9 2.3(6)
C1 N7 C8 C81 -12.6(6)
Ir1 N7 C8 C81 -176.1(3)
N7 C8 C9 C10 -16.4(8)
C81 C8 C9 C10 162.0(5)
C8 C9 C10 O10 6.8(8)
C8 C9 C10 C11 -169.5(5)
C9 C10 O10 Ir1 15.1(7)
C11 C10 O10 Ir1 -168.5(3)
C25 N12 C13 C14 1.6(7)
Ir1 N12 C13 C14 -179.6(4)
N12 C13 C14 C15 -2.4(8)
C13 C14 C15 C16 0.8(8)
C14 C15 C16 C25 1.3(7)
C14 C15 C16 C17 -177.5(5)
C15 C16 C17 C18 -178.6(5)
C25 C16 C17 C18 2.6(8)
C16 C17 C18 C19 -0.6(8)
C17 C18 C19 C20 179.3(5)
C17 C18 C19 C24 -0.8(7)
C24 C19 C20 C21 -0.1(7)
C18 C19 C20 C21 179.8(5)
C19 C20 C21 C22 -0.9(8)
C20 C21 C22 C23 0.9(7)
C21 C22 C23 C24 0.1(7)
C21 C22 C23 Ir1 -176.0(4)
C20 C19 C24 C25 -179.9(4)
C18 C19 C24 C25 0.2(7)
C20 C19 C24 C23 1.1(7)
C18 C19 C24 C23 -178.9(4)
C22 C23 C24 C19 -1.0(7)
Ir1 C23 C24 C19 175.8(3)
C22 C23 C24 C25 179.9(4)
Ir1 C23 C24 C25 -3.2(5)
C13 N12 C25 C24 -179.3(4)
Ir1 N12 C25 C24 1.8(5)
C13 N12 C25 C16 0.7(6)
Ir1 N12 C25 C16 -178.3(3)
C19 C24 C25 N12 -178.1(4)
C23 C24 C25 N12 1.0(6)
C19 C24 C25 C16 2.0(7)
C23 C24 C25 C16 -179.0(4)
C15 C16 C25 N12 -2.1(7)
C17 C16 C25 N12 176.7(4)
C15 C16 C25 C24 177.8(4)
C17 C16 C25 C24 -3.3(7)
C39 N26 C27 C28 -2.6(7)
Ir1 N26 C27 C28 174.6(4)
N26 C27 C28 C29 1.4(8)
C27 C28 C29 C30 0.6(8)
C28 C29 C30 C39 -1.2(7)
C28 C29 C30 C31 -178.4(5)
C39 C30 C31 C32 -0.8(7)
C29 C30 C31 C32 176.5(5)
C30 C31 C32 C33 0.3(8)
C31 C32 C33 C34 179.6(5)
C31 C32 C33 C38 0.6(8)
C38 C33 C34 C35 0.3(8)
C32 C33 C34 C35 -178.7(5)
C33 C34 C35 C36 -2.3(8)
C34 C35 C36 C37 1.3(8)
C35 C36 C37 C38 1.6(7)
C35 C36 C37 Ir1 -176.6(4)
C34 C33 C38 C39 -179.9(5)
C32 C33 C38 C39 -0.8(7)
C34 C33 C38 C37 2.8(7)
C32 C33 C38 C37 -178.1(5)
C36 C37 C38 C33 -3.8(7)
Ir1 C37 C38 C33 174.8(4)
C36 C37 C38 C39 179.0(4)
Ir1 C37 C38 C39 -2.5(5)
C27 N26 C39 C30 2.0(7)
Ir1 N26 C39 C30 -175.7(4)
C27 N26 C39 C38 179.1(4)
Ir1 N26 C39 C38 1.5(5)
C29 C30 C39 N26 -0.1(7)
C31 C30 C39 N26 177.4(4)
C29 C30 C39 C38 -177.0(4)
C31 C30 C39 C38 0.5(7)
C33 C38 C39 N26 -176.8(4)
C37 C38 C39 N26 0.6(6)
C33 C38 C39 C30 0.3(7)
C37 C38 C39 C30 177.8(4)
